data_2218511
loop_
_publ_author_name
'Song, Wen-Dong'
'Huang, Xiang-Hu'
'Wang, Hui'

_publ_section_title Bis(1<i>H</i>-benzimidazole-\k<i>N</i>^3^)bis(4-methylbenzoato-\k^2^<i>O</i>,<i>O</i>')copper(II)
_journal_coeditor_code RZ2208
_journal_issue 6
_journal_name_full 'Acta Crystallographica Section E'
_journal_page_first m764
_journal_paper_doi 10.1107/S1600536808012440
_journal_volume 64
_journal_year 2008
_chemical_formula_iupac '[Cu (C8 H7 O2)2 (C7 H6 N2)2]'
_chemical_formula_moiety 'C30 H26 Cu N4 O4'
_chemical_formula_sum 'C30 H26 Cu N4 O4'
_chemical_formula_weight 570.10
_chemical_name_systematic
;
Bis(1H-benzimidazole-\kN^3^)bis(4-methylbenzoato-
\k^2^<i>O</i>,<i>O</i>')copper(II)
;
_space_group_IT_number 2
_symmetry_cell_setting triclinic
_symmetry_space_group_name_Hall '-P 1'
_symmetry_space_group_name_H-M 'P -1'
_atom_sites_solution_hydrogens geom
_atom_sites_solution_primary direct
_atom_sites_solution_secondary difmap
_audit_creation_method SHELXL-97
_cell_angle_alpha 99.687(2)
_cell_angle_beta 96.3900(10)
_cell_angle_gamma 104.776(3)
_cell_formula_units_Z 1
_cell_length_a 7.2623(2)
_cell_length_b 7.60680(10)
_cell_length_c 12.9624(2)
_cell_measurement_reflns_used 3600
_cell_measurement_temperature 296(2)
_cell_measurement_theta_max 28
_cell_measurement_theta_min 1.36
_cell_volume 673.53(3)
_computing_cell_refinement 'SAINT (Bruker, 2004)'
_computing_data_collection 'APEX2 (Bruker, 2004)'
_computing_data_reduction 'SAINT (Bruker, 2004)'
_computing_molecular_graphics 'SHELXTL (Sheldrick, 2008)'
_computing_publication_material 'SHELXTL (Sheldrick, 2008)'
_computing_structure_refinement 'SHELXL97 (Sheldrick, 2008)'
_computing_structure_solution 'SHELXS97 (Sheldrick, 2008)'
_diffrn_ambient_temperature 296(2)
_diffrn_measured_fraction_theta_full 0.983
_diffrn_measured_fraction_theta_max 0.983
_diffrn_measurement_device_type 'Bruker APEXII area-detector'
_diffrn_measurement_method '\f and \w'
_diffrn_radiation_monochromator graphite
_diffrn_radiation_source 'fine-focus sealed tube'
_diffrn_radiation_type MoK\a
_diffrn_radiation_wavelength 0.71073
_diffrn_reflns_av_R_equivalents 0.0260
_diffrn_reflns_av_sigmaI/netI 0.0303
_diffrn_reflns_limit_h_max 9
_diffrn_reflns_limit_h_min -9
_diffrn_reflns_limit_k_max 9
_diffrn_reflns_limit_k_min -9
_diffrn_reflns_limit_l_max 16
_diffrn_reflns_limit_l_min -16
_diffrn_reflns_number 8200
_diffrn_reflns_theta_full 26.50
_diffrn_reflns_theta_max 26.50
_diffrn_reflns_theta_min 1.61
_diffrn_standards_number 0
_exptl_absorpt_coefficient_mu 0.854
_exptl_absorpt_correction_T_max 0.8478
_exptl_absorpt_correction_T_min 0.7264
_exptl_absorpt_correction_type multi-scan
_exptl_absorpt_process_details '(SADABS; Sheldrick, 1996)'
_exptl_crystal_colour blue
_exptl_crystal_density_diffrn 1.406
_exptl_crystal_density_method 'not measured'
_exptl_crystal_description block
_exptl_crystal_F_000 295
_exptl_crystal_size_max 0.40
_exptl_crystal_size_mid 0.30
_exptl_crystal_size_min 0.20
_refine_diff_density_max 0.307
_refine_diff_density_min -0.219
_refine_ls_extinction_method none
_refine_ls_goodness_of_fit_ref 0.880
_refine_ls_hydrogen_treatment constr
_refine_ls_matrix_type full
_refine_ls_number_parameters 179
_refine_ls_number_reflns 2743
_refine_ls_number_restraints 0
_refine_ls_restrained_S_all 0.880
_refine_ls_R_factor_all 0.0411
_refine_ls_R_factor_gt 0.0348
_refine_ls_shift/su_max 0.045
_refine_ls_shift/su_mean 0.001
_refine_ls_structure_factor_coef Fsqd
_refine_ls_weighting_details 'calc w=1/[\s^2^(Fo^2^)+(0.1115P)^2^] where P=(Fo^2^+2Fc^2^)/3'
_refine_ls_weighting_scheme calc
_refine_ls_wR_factor_gt 0.1123
_refine_ls_wR_factor_ref 0.1214
_reflns_number_gt 2445
_reflns_number_total 2743
_reflns_threshold_expression I>2\s(I)
_cod_data_source_file rz2208.cif
_cod_data_source_block I
_cod_depositor_comments
;
The following automatic conversions were performed:
'_symmetry_cell_setting' value 'Triclinic' changed to 'triclinic'
according to '/home/saulius/struct/CIF-dictionaries/cif_core.dic'
dictionary named 'cif_core.dic' version 2.4.1 from 2010-06-29.

Automatic conversion script
Id: cif_fix_enum 1527 2010-12-29 10:47:43Z saulius 

The following automatic conversions were performed:

'_symmetry_cell_setting' value 'Triclinic' changed to 'triclinic'
according to /home/saulius/struct/CIF-dictionaries/cif_core.dic
dictionary named 'cif_core.dic' version 2.4.1 from 2010-06-29.

Automatic conversion script
Id: cif_fix_values 1715 2011-07-08 13:25:40Z adriana 
;
_cod_original_cell_volume 673.54(3)
_cod_database_code 2218511
_cod_database_fobs_code 2218511

loop_
_symmetry_equiv_pos_as_xyz
'x, y, z'
'-x, -y, -z'

loop_
_atom_site_type_symbol
_atom_site_label
_atom_site_fract_x
_atom_site_fract_y
_atom_site_fract_z
_atom_site_U_iso_or_equiv
_atom_site_adp_type
_atom_site_calc_flag
_atom_site_refinement_flags
_atom_site_occupancy
C C1 0.3775(3) 0.6448(3) 0.56672(17) 0.0404(5) Uani d . 1
H H1 0.4583 0.6988 0.6312 0.048 Uiso calc R 1
C C2 0.1775(3) 0.4328(3) 0.43989(18) 0.0397(5) Uani d . 1
C C3 0.0533(4) 0.2729(3) 0.3739(2) 0.0516(6) Uani d . 1
H H3 0.0277 0.1586 0.3942 0.062 Uiso calc R 1
C C4 -0.0289(4) 0.2922(4) 0.2778(2) 0.0602(7) Uani d . 1
H H4 -0.1113 0.1882 0.2313 0.072 Uiso calc R 1
C C5 0.0079(4) 0.4657(4) 0.2474(2) 0.0553(7) Uani d . 1
H H5 -0.0517 0.4739 0.1818 0.066 Uiso calc R 1
C C6 0.1304(3) 0.6235(3) 0.31304(18) 0.0449(5) Uani d . 1
H H6 0.1530 0.7380 0.2931 0.054 Uiso calc R 1
C C7 0.2189(3) 0.6062(3) 0.40969(17) 0.0355(4) Uani d . 1
C C15 0.5949(3) 0.8828(3) 0.31242(16) 0.0400(5) Uani d . 1
C C16 0.5876(4) 0.8343(3) 0.19460(17) 0.0404(5) Uani d . 1
C C17 0.4260(4) 0.8288(3) 0.12438(18) 0.0462(5) Uani d . 1
H H17 0.3205 0.8574 0.1503 0.055 Uiso calc R 1
C C18 0.4215(4) 0.7808(4) 0.01597(18) 0.0553(7) Uani d . 1
H H18 0.3117 0.7766 -0.0299 0.066 Uiso calc R 1
C C19 0.5742(5) 0.7394(3) -0.02547(19) 0.0548(7) Uani d . 1
C C20 0.7351(5) 0.7454(4) 0.0439(2) 0.0631(8) Uani d . 1
H H20 0.8405 0.7179 0.0172 0.076 Uiso calc R 1
C C21 0.7426(4) 0.7920(4) 0.1535(2) 0.0547(6) Uani d . 1
H H21 0.8522 0.7947 0.1990 0.066 Uiso calc R 1
C C22 0.5672(6) 0.6885(4) -0.1443(2) 0.0736(9) Uani d . 1
H H22A 0.4408 0.6111 -0.1768 0.110 Uiso calc R 1
H H22B 0.6610 0.6226 -0.1589 0.110 Uiso calc R 1
H H22C 0.5955 0.7996 -0.1725 0.110 Uiso calc R 1
Cu Cu1 0.5000 1.0000 0.5000 0.03466(16) Uani d S 1
N N1 0.3479(3) 0.7375(2) 0.49250(13) 0.0363(4) Uani d . 1
N N2 0.2793(3) 0.4642(3) 0.54000(15) 0.0423(4) Uani d . 1
H H2 0.2800 0.3829 0.5787 0.051 Uiso calc R 1
O O1 0.4718(2) 0.9625(2) 0.34485(11) 0.0403(4) Uani d . 1
O O2 0.7185(3) 0.8455(2) 0.37312(13) 0.0503(4) Uani d . 1

loop_
_atom_site_aniso_label
_atom_site_aniso_U_11
_atom_site_aniso_U_22
_atom_site_aniso_U_33
_atom_site_aniso_U_12
_atom_site_aniso_U_13
_atom_site_aniso_U_23
C1 0.0484(12) 0.0394(11) 0.0344(10) 0.0100(9) 0.0095(9) 0.0123(9)
C2 0.0398(11) 0.0345(11) 0.0472(12) 0.0092(9) 0.0146(9) 0.0120(9)
C3 0.0490(13) 0.0304(11) 0.0703(17) 0.0020(10) 0.0139(12) 0.0077(11)
C4 0.0503(14) 0.0473(14) 0.0661(17) -0.0060(12) 0.0027(12) 0.0001(12)
C5 0.0482(13) 0.0559(15) 0.0496(14) 0.0006(12) -0.0038(10) 0.0070(11)
C6 0.0436(12) 0.0433(12) 0.0450(12) 0.0051(10) 0.0048(9) 0.0134(10)
C7 0.0347(10) 0.0322(10) 0.0387(10) 0.0064(8) 0.0083(8) 0.0077(8)
C15 0.0504(12) 0.0264(10) 0.0361(11) -0.0028(9) 0.0011(9) 0.0122(8)
C16 0.0547(13) 0.0270(10) 0.0367(11) 0.0063(9) 0.0049(9) 0.0081(8)
C17 0.0549(13) 0.0463(13) 0.0353(11) 0.0118(11) 0.0060(9) 0.0068(9)
C18 0.0672(16) 0.0571(14) 0.0345(11) 0.0113(13) 0.0016(11) 0.0039(11)
C19 0.0819(19) 0.0394(12) 0.0422(13) 0.0155(12) 0.0152(12) 0.0046(10)
C20 0.079(2) 0.0590(17) 0.0591(16) 0.0291(15) 0.0263(15) 0.0094(13)
C21 0.0649(16) 0.0508(14) 0.0498(14) 0.0200(13) 0.0067(12) 0.0100(11)
C22 0.114(3) 0.0659(18) 0.0417(14) 0.0259(18) 0.0221(15) 0.0049(13)
Cu1 0.0445(2) 0.0294(2) 0.0273(2) 0.00483(15) 0.00285(14) 0.00858(14)
N1 0.0443(10) 0.0329(9) 0.0307(8) 0.0074(8) 0.0053(7) 0.0091(7)
N2 0.0533(11) 0.0344(9) 0.0461(10) 0.0143(8) 0.0149(8) 0.0197(8)
O1 0.0508(9) 0.0359(8) 0.0310(7) 0.0067(7) 0.0045(6) 0.0076(6)
O2 0.0587(10) 0.0457(9) 0.0455(9) 0.0101(8) -0.0018(7) 0.0202(7)

loop_
_atom_type_symbol
_atom_type_description
_atom_type_scat_dispersion_real
_atom_type_scat_dispersion_imag
_atom_type_scat_source
C C 0.0033 0.0016 'International Tables Vol C Tables 4.2.6.8 and 6.1.1.4'
H H 0.0000 0.0000 'International Tables Vol C Tables 4.2.6.8 and 6.1.1.4'
Cu Cu 0.3201 1.2651 'International Tables Vol C Tables 4.2.6.8 and 6.1.1.4'
N N 0.0061 0.0033 'International Tables Vol C Tables 4.2.6.8 and 6.1.1.4'
O O 0.0106 0.0060 'International Tables Vol C Tables 4.2.6.8 and 6.1.1.4'

loop_
_geom_angle_atom_site_label_1
_geom_angle_atom_site_label_2
_geom_angle_atom_site_label_3
_geom_angle_site_symmetry_1
_geom_angle_site_symmetry_3
_geom_angle
N1 C1 N2 . . 113.20(19)
N1 C1 H1 . . 123.4
N2 C1 H1 . . 123.4
N2 C2 C3 . . 132.2(2)
N2 C2 C7 . . 105.66(19)
C3 C2 C7 . . 122.2(2)
C4 C3 C2 . . 116.8(2)
C4 C3 H3 . . 121.6
C2 C3 H3 . . 121.6
C3 C4 C5 . . 121.7(2)
C3 C4 H4 . . 119.2
C5 C4 H4 . . 119.2
C6 C5 C4 . . 121.3(2)
C6 C5 H5 . . 119.3
C4 C5 H5 . . 119.3
C5 C6 C7 . . 117.9(2)
C5 C6 H6 . . 121.0
C7 C6 H6 . . 121.0
C6 C7 N1 . . 131.56(19)
C6 C7 C2 . . 120.1(2)
N1 C7 C2 . . 108.32(19)
O2 C15 O1 . . 123.3(2)
O2 C15 C16 . . 119.9(2)
O1 C15 C16 . . 116.81(19)
C21 C16 C17 . . 118.4(2)
C21 C16 C15 . . 120.2(2)
C17 C16 C15 . . 121.3(2)
C18 C17 C16 . . 120.3(2)
C18 C17 H17 . . 119.9
C16 C17 H17 . . 119.9
C19 C18 C17 . . 121.8(3)
C19 C18 H18 . . 119.1
C17 C18 H18 . . 119.1
C18 C19 C20 . . 118.2(2)
C18 C19 C22 . . 121.0(3)
C20 C19 C22 . . 120.8(3)
C19 C20 C21 . . 121.2(3)
C19 C20 H20 . . 119.4
C21 C20 H20 . . 119.4
C16 C21 C20 . . 120.2(3)
C16 C21 H21 . . 119.9
C20 C21 H21 . . 119.9
C19 C22 H22A . . 109.5
C19 C22 H22B . . 109.5
H22A C22 H22B . . 109.5
C19 C22 H22C . . 109.5
H22A C22 H22C . . 109.5
H22B C22 H22C . . 109.5
O1 Cu1 O1 2_676 . 180.00(10)
O1 Cu1 N1 2_676 . 88.20(6)
O1 Cu1 N1 . . 91.80(6)
O1 Cu1 N1 2_676 2_676 91.80(6)
O1 Cu1 N1 . 2_676 88.20(6)
N1 Cu1 N1 . 2_676 180.00(11)
C1 N1 C7 . . 105.17(17)
C1 N1 Cu1 . . 122.68(15)
C7 N1 Cu1 . . 131.45(14)
C1 N2 C2 . . 107.64(18)
C1 N2 H2 . . 126.2
C2 N2 H2 . . 126.2
C15 O1 Cu1 . . 109.52(13)

loop_
_geom_bond_atom_site_label_1
_geom_bond_atom_site_label_2
_geom_bond_site_symmetry_2
_geom_bond_distance
C1 N1 . 1.315(3)
C1 N2 . 1.342(3)
C1 H1 . 0.9300
C2 N2 . 1.371(3)
C2 C3 . 1.394(3)
C2 C7 . 1.407(3)
C3 C4 . 1.368(4)
C3 H3 . 0.9300
C4 C5 . 1.410(4)
C4 H4 . 0.9300
C5 C6 . 1.378(3)
C5 H5 . 0.9300
C6 C7 . 1.386(3)
C6 H6 . 0.9300
C7 N1 . 1.402(3)
C15 O2 . 1.246(3)
C15 O1 . 1.272(3)
C15 C16 . 1.501(3)
C16 C21 . 1.384(4)
C16 C17 . 1.390(3)
C17 C18 . 1.386(3)
C17 H17 . 0.9300
C18 C19 . 1.368(4)
C18 H18 . 0.9300
C19 C20 . 1.379(4)
C19 C22 . 1.516(3)
C20 C21 . 1.396(4)
C20 H20 . 0.9300
C21 H21 . 0.9300
C22 H22A . 0.9600
C22 H22B . 0.9600
C22 H22C . 0.9600
Cu1 O1 2_676 1.9630(14)
Cu1 O1 . 1.9630(14)
Cu1 N1 . 2.0007(16)
Cu1 N1 2_676 2.0007(16)
N2 H2 . 0.8600

loop_
_geom_hbond_atom_site_label_D
_geom_hbond_atom_site_label_H
_geom_hbond_atom_site_label_A
_geom_hbond_site_symmetry_A
_geom_hbond_distance_DH
_geom_hbond_distance_HA
_geom_hbond_distance_DA
_geom_hbond_angle_DHA
N2 H2 O2 2_666 0.86 1.95 2.780(2) 163.4
